data_7026857
loop_
_publ_author_name
'Son, Jung-Ho'
'Pudenz, Michael A.'
'Hoefelmeyer, James D.'

_publ_section_title
;
 Reactivity of the bifunctional ambiphilic molecule
 8-(dimesitylboryl)quinoline: hydrolysis and coordination to Cu(I), Ag(I)
 and Pd(II).
;
_journal_issue 45
_journal_name_full 'Dalton transactions (Cambridge, England : 2003)'
_journal_page_first 11081
_journal_page_last 11090
_journal_paper_doi 10.1039/c0dt00798f
_journal_volume 39
_journal_year 2010
_chemical_formula_moiety 'C56 H56 Ag2 B2 F6 N2 O6 S2, 2(C H2 Cl2)'
_chemical_formula_sum 'C58 H60 Ag2 B2 Cl4 F6 N2 O6 S2'
_chemical_formula_weight 1438.36
_chemical_melting_point 483
_chemical_name_common triflato(8-(dimesitylboryl)quinoline-kN)silver(i)
_chemical_name_systematic 'triflato[8-(dimesitylboryl)quinoline-kN]silver(I) '
_space_group_IT_number 14
_symmetry_cell_setting monoclinic
_symmetry_Int_Tables_number 14
_symmetry_space_group_name_Hall '-P 2yn'
_symmetry_space_group_name_H-M 'P 1 21/n 1'
_atom_sites_solution_hydrogens geom
_atom_sites_solution_primary direct
_atom_sites_solution_secondary difmap
_audit_creation_method SHELXL-97
_cell_angle_alpha 90.00
_cell_angle_beta 108.4000(10)
_cell_angle_gamma 90.00
_cell_formula_units_Z 2
_cell_length_a 16.4365(9)
_cell_length_b 11.5448(7)
_cell_length_c 16.4696(9)
_cell_measurement_reflns_used 9919
_cell_measurement_temperature 100(2)
_cell_measurement_theta_max 25.30
_cell_measurement_theta_min 2.19
_cell_volume 2965.4(3)
_computing_cell_refinement 'SAINT (Bruker, 2006)'
_computing_data_collection 'APEX2 (Bruker, 2006)'
_computing_data_reduction SAINT
_computing_molecular_graphics 'ORTEP3 (Farrugia, 1997)'
_computing_publication_material SHELXTL
_computing_structure_refinement 'SHELXL-97 (Sheldrick, 1997)'
_computing_structure_solution 'SHELXTL (Sheldrick, 2008)'
_diffrn_ambient_temperature 100(2)
_diffrn_measured_fraction_theta_full 0.999
_diffrn_measured_fraction_theta_max 0.999
_diffrn_measurement_device_type 'Bruker SMART APEXII'
_diffrn_measurement_method '\w scans'
_diffrn_radiation_monochromator graphite
_diffrn_radiation_probe x-ray
_diffrn_radiation_type MoK\a
_diffrn_radiation_wavelength 0.71073
_diffrn_reflns_av_R_equivalents 0.0437
_diffrn_reflns_av_sigmaI/netI 0.0314
_diffrn_reflns_limit_h_max 19
_diffrn_reflns_limit_h_min -19
_diffrn_reflns_limit_k_max 13
_diffrn_reflns_limit_k_min -13
_diffrn_reflns_limit_l_max 19
_diffrn_reflns_limit_l_min -19
_diffrn_reflns_number 29038
_diffrn_reflns_theta_full 25.35
_diffrn_reflns_theta_max 25.35
_diffrn_reflns_theta_min 2.12
_diffrn_source 'fine-focus sealed tube'
_diffrn_source_type 'Bruker SMART APEXII'
_exptl_absorpt_coefficient_mu 0.982
_exptl_absorpt_correction_T_max 0.8385
_exptl_absorpt_correction_T_min 0.5528
_exptl_absorpt_correction_type multi-scan
_exptl_absorpt_process_details '(SADABS; Bruker, 2003)'
_exptl_crystal_colour colorless
_exptl_crystal_density_diffrn 1.611
_exptl_crystal_density_method 'not measured'
_exptl_crystal_description prism
_exptl_crystal_F_000 1456
_exptl_crystal_recrystallization_method dichloromethane/pentane
_exptl_crystal_size_max 0.69
_exptl_crystal_size_mid 0.21
_exptl_crystal_size_min 0.19
_refine_diff_density_max 0.718
_refine_diff_density_min -0.486
_refine_diff_density_rms 0.075
_refine_ls_extinction_method none
_refine_ls_goodness_of_fit_ref 1.029
_refine_ls_hydrogen_treatment constr
_refine_ls_matrix_type full
_refine_ls_number_parameters 405
_refine_ls_number_reflns 5419
_refine_ls_number_restraints 3
_refine_ls_restrained_S_all 1.032
_refine_ls_R_factor_all 0.0409
_refine_ls_R_factor_gt 0.0304
_refine_ls_shift/su_max 0.001
_refine_ls_shift/su_mean 0.000
_refine_ls_structure_factor_coef Fsqd
_refine_ls_weighting_details 'calc w=1/[\s^2^(Fo^2^)+(0.0357P)^2^+2.5641P] where P=(Fo^2^+2Fc^2^)/3'
_refine_ls_weighting_scheme calc
_refine_ls_wR_factor_gt 0.0693
_refine_ls_wR_factor_ref 0.0743
_reflns_number_gt 4539
_reflns_number_total 5419
_reflns_threshold_expression >2sigma(I)
_cod_data_source_file c0dt00798f.txt
_cod_data_source_block triflato[8-(dimesitylboryl)quinoline-kN]silver(I)
_cod_original_sg_symbol_H-M 'P 21/n'
_cod_database_code 7026857

loop_
_symmetry_equiv_pos_as_xyz
'x, y, z'
'-x+1/2, y+1/2, -z+1/2'
'-x, -y, -z'
'x-1/2, -y-1/2, z-1/2'

loop_
_atom_site_label
_atom_site_type_symbol
_atom_site_fract_x
_atom_site_fract_y
_atom_site_fract_z
_atom_site_U_iso_or_equiv
_atom_site_adp_type
_atom_site_occupancy
_atom_site_symmetry_multiplicity
_atom_site_calc_flag
_atom_site_refinement_flags
_atom_site_disorder_assembly
_atom_site_disorder_group
Cl1 Cl 0.09951(11) 0.66213(15) 0.49445(11) 0.0598(6) Uani 0.744(4) 1 d PD A 1
C30 C 0.0504(3) 0.6987(4) 0.5727(4) 0.0457(14) Uani 0.744(4) 1 d PD A 1
H30A H -0.0127 0.7001 0.5462 0.055 Uiso 1 1 calc R A 1
H30B H 0.0647 0.6395 0.6186 0.055 Uiso 1 1 calc R A 1
Cl2 Cl 0.08669(16) 0.8362(2) 0.61684(16) 0.0462(5) Uani 0.744(4) 1 d PD A 1
Cl3 Cl 0.0510(3) 0.5868(5) 0.5511(5) 0.114(3) Uani 0.256(4) 1 d PD A 2
C31 C 0.0993(15) 0.7157(14) 0.5309(19) 0.16(2) Uani 0.256(4) 1 d PD A 2
Cl4 Cl 0.0811(10) 0.8036(9) 0.6099(8) 0.150(6) Uani 0.256(4) 1 d PD A 2
C2 C 0.33770(19) 0.2040(2) 0.29748(18) 0.0205(6) Uani 1 1 d . . .
H2 H 0.3879 0.1578 0.3083 0.025 Uiso 1 1 calc R . .
C3 C 0.28945(19) 0.2252(3) 0.21226(18) 0.0233(6) Uani 1 1 d . . .
H3 H 0.3055 0.1920 0.1668 0.028 Uiso 1 1 calc R . .
C4 C 0.21925(19) 0.2943(2) 0.19584(18) 0.0221(6) Uani 1 1 d . . .
H4 H 0.1863 0.3113 0.1384 0.026 Uiso 1 1 calc R . .
C5 C 0.12281(18) 0.4121(2) 0.24959(19) 0.0223(6) Uani 1 1 d . . .
H5 H 0.0910 0.4340 0.1928 0.027 Uiso 1 1 calc R . .
C6 C 0.09806(18) 0.4502(2) 0.31643(19) 0.0228(7) Uani 1 1 d . . .
H6 H 0.0498 0.4998 0.3066 0.027 Uiso 1 1 calc R . .
C7 C 0.14453(18) 0.4154(2) 0.40022(19) 0.0201(6) Uani 1 1 d . . .
H7 H 0.1238 0.4379 0.4456 0.024 Uiso 1 1 calc R . .
C8 C 0.21910(17) 0.3500(2) 0.41992(17) 0.0172(6) Uani 1 1 d . . .
C9 C 0.24542(17) 0.3123(2) 0.34926(17) 0.0157(6) Uani 1 1 d . . .
C10 C 0.19535(17) 0.3404(2) 0.26410(18) 0.0183(6) Uani 1 1 d . . .
C11 C 0.20338(18) 0.2904(2) 0.56984(18) 0.0195(6) Uani 1 1 d . . .
C12 C 0.19409(18) 0.3584(3) 0.63810(18) 0.0229(6) Uani 1 1 d . . .
C13 C 0.1356(2) 0.3244(3) 0.67899(19) 0.0297(7) Uani 1 1 d . . .
H13 H 0.1279 0.3721 0.7230 0.036 Uiso 1 1 calc R . .
C14 C 0.0880(2) 0.2230(3) 0.6575(2) 0.0332(8) Uani 1 1 d . . .
C15 C 0.0991(2) 0.1561(3) 0.59196(19) 0.0290(7) Uani 1 1 d . . .
H15 H 0.0679 0.0858 0.5772 0.035 Uiso 1 1 calc R . .
C16 C 0.15390(19) 0.1881(2) 0.54723(18) 0.0221(6) Uani 1 1 d . . .
C17 C 0.2453(2) 0.4675(3) 0.6682(2) 0.0292(7) Uani 1 1 d . . .
H17A H 0.2205 0.5109 0.7058 0.044 Uiso 1 1 calc R . .
H17B H 0.2440 0.5154 0.6187 0.044 Uiso 1 1 calc R . .
H17C H 0.3048 0.4471 0.6998 0.044 Uiso 1 1 calc R . .
C18 C 0.0257(2) 0.1882(4) 0.7029(2) 0.0475(10) Uani 1 1 d . . .
H18A H -0.0290 0.1665 0.6608 0.071 Uiso 1 1 calc R . .
H18B H 0.0167 0.2533 0.7373 0.071 Uiso 1 1 calc R . .
H18C H 0.0488 0.1221 0.7404 0.071 Uiso 1 1 calc R . .
C19 C 0.1609(2) 0.1117(3) 0.47504(19) 0.0264(7) Uani 1 1 d . . .
H19A H 0.1379 0.0347 0.4802 0.040 Uiso 1 1 calc R . .
H19B H 0.2212 0.1048 0.4781 0.040 Uiso 1 1 calc R . .
H19C H 0.1280 0.1461 0.4201 0.040 Uiso 1 1 calc R . .
C20 C 0.36162(17) 0.3590(2) 0.56864(17) 0.0160(6) Uani 1 1 d . . .
C25 C 0.39928(18) 0.4644(2) 0.55064(17) 0.0169(6) Uani 1 1 d . . .
C24 C 0.47752(18) 0.5006(2) 0.60518(18) 0.0186(6) Uani 1 1 d . . .
H24 H 0.5005 0.5719 0.5936 0.022 Uiso 1 1 calc R . .
C23 C 0.52420(18) 0.4366(2) 0.67661(18) 0.0178(6) Uani 1 1 d . . .
C22 C 0.48937(18) 0.3334(2) 0.69278(18) 0.0189(6) Uani 1 1 d . . .
H22 H 0.5212 0.2878 0.7402 0.023 Uiso 1 1 calc R . .
C21 C 0.40905(17) 0.2938(2) 0.64201(17) 0.0165(6) Uani 1 1 d . . .
C28 C 0.35399(19) 0.5417(2) 0.47657(18) 0.0208(6) Uani 1 1 d . . .
H28A H 0.3893 0.6102 0.4769 0.031 Uiso 1 1 calc R . .
H28B H 0.2987 0.5659 0.4818 0.031 Uiso 1 1 calc R . .
H28C H 0.3445 0.4993 0.4228 0.031 Uiso 1 1 calc R . .
C27 C 0.60937(18) 0.4790(3) 0.73516(18) 0.0232(6) Uani 1 1 d . . .
H27A H 0.6551 0.4272 0.7308 0.035 Uiso 1 1 calc R . .
H27B H 0.6082 0.4798 0.7943 0.035 Uiso 1 1 calc R . .
H27C H 0.6201 0.5575 0.7184 0.035 Uiso 1 1 calc R . .
C26 C 0.37481(19) 0.1858(2) 0.67178(18) 0.0211(6) Uani 1 1 d . . .
H26A H 0.3433 0.2073 0.7111 0.032 Uiso 1 1 calc R . .
H26B H 0.4227 0.1348 0.7013 0.032 Uiso 1 1 calc R . .
H26C H 0.3363 0.1452 0.6222 0.032 Uiso 1 1 calc R . .
C29 C 0.67914(18) 0.1537(2) 0.43654(18) 0.0206(6) Uani 1 1 d . . .
B1 B 0.2645(2) 0.3291(3) 0.5182(2) 0.0171(7) Uani 1 1 d . . .
N1 N 0.31763(14) 0.24433(19) 0.36414(15) 0.0173(5) Uani 1 1 d . . .
O1 O 0.55444(13) 0.18410(16) 0.49747(13) 0.0220(4) Uani 1 1 d . . .
O2 O 0.52728(13) 0.07136(18) 0.36649(13) 0.0270(5) Uani 1 1 d . . .
O3 O 0.61429(13) -0.00867(17) 0.50344(13) 0.0257(5) Uani 1 1 d . . .
F1 F 0.71259(11) 0.08024(15) 0.39338(11) 0.0275(4) Uani 1 1 d . . .
F2 F 0.66229(12) 0.25255(15) 0.39328(11) 0.0292(4) Uani 1 1 d . . .
F3 F 0.73893(11) 0.17508(16) 0.51154(11) 0.0286(4) Uani 1 1 d . . .
S2 S 0.58250(4) 0.09267(6) 0.45178(5) 0.01788(16) Uani 1 1 d . . .
Ag1 Ag 0.413288(13) 0.215068(18) 0.495756(13) 0.01817(8) Uani 1 1 d . . .

loop_
_atom_site_aniso_label
_atom_site_aniso_U_11
_atom_site_aniso_U_22
_atom_site_aniso_U_33
_atom_site_aniso_U_23
_atom_site_aniso_U_13
_atom_site_aniso_U_12
Cl1 0.0492(10) 0.0519(11) 0.0710(11) -0.0218(8) 0.0083(7) 0.0184(8)
C30 0.030(3) 0.030(3) 0.075(4) 0.026(3) 0.014(3) 0.004(2)
Cl2 0.0654(11) 0.0356(12) 0.0365(9) -0.0039(8) 0.0146(8) 0.0038(8)
Cl3 0.057(3) 0.090(5) 0.207(8) -0.072(5) 0.057(4) -0.016(3)
C31 0.058(16) 0.044(16) 0.40(6) 0.03(2) 0.10(3) 0.027(13)
Cl4 0.256(13) 0.060(7) 0.074(5) -0.017(4) -0.032(6) 0.047(6)
C2 0.0216(15) 0.0174(14) 0.0230(15) 0.0003(12) 0.0076(12) 0.0014(12)
C3 0.0288(16) 0.0235(16) 0.0178(15) -0.0052(12) 0.0078(13) -0.0037(13)
C4 0.0252(16) 0.0221(15) 0.0157(14) 0.0024(12) 0.0021(12) -0.0029(13)
C5 0.0198(15) 0.0186(15) 0.0230(16) 0.0057(12) -0.0011(12) -0.0022(12)
C6 0.0155(14) 0.0159(15) 0.0330(17) 0.0043(13) 0.0021(13) 0.0020(11)
C7 0.0188(15) 0.0169(14) 0.0258(16) -0.0012(12) 0.0086(12) -0.0006(12)
C8 0.0177(14) 0.0118(13) 0.0206(15) 0.0010(11) 0.0039(12) -0.0037(11)
C9 0.0151(14) 0.0111(13) 0.0199(14) 0.0011(11) 0.0041(12) -0.0029(10)
C10 0.0172(14) 0.0142(14) 0.0207(15) 0.0014(11) 0.0022(12) -0.0047(11)
C11 0.0185(14) 0.0205(15) 0.0181(14) 0.0016(12) 0.0037(12) 0.0010(12)
C12 0.0215(16) 0.0255(16) 0.0213(15) 0.0003(13) 0.0060(13) 0.0004(13)
C13 0.0272(17) 0.043(2) 0.0196(16) -0.0023(14) 0.0084(14) -0.0022(15)
C14 0.0291(17) 0.049(2) 0.0220(16) 0.0063(15) 0.0094(14) -0.0077(16)
C15 0.0254(17) 0.0331(18) 0.0245(17) 0.0045(14) 0.0022(13) -0.0098(14)
C16 0.0214(15) 0.0222(15) 0.0193(15) 0.0024(12) 0.0014(12) -0.0011(12)
C17 0.0316(18) 0.0296(17) 0.0295(17) -0.0077(14) 0.0138(15) -0.0023(14)
C18 0.038(2) 0.075(3) 0.032(2) 0.0032(19) 0.0147(17) -0.020(2)
C19 0.0282(17) 0.0211(16) 0.0275(17) -0.0005(13) 0.0053(14) -0.0050(13)
C20 0.0193(14) 0.0151(14) 0.0151(14) -0.0024(11) 0.0074(11) -0.0015(11)
C25 0.0207(15) 0.0126(13) 0.0190(14) -0.0016(11) 0.0084(12) 0.0025(11)
C24 0.0237(15) 0.0120(14) 0.0214(15) -0.0016(11) 0.0092(13) -0.0008(11)
C23 0.0172(14) 0.0168(14) 0.0196(14) -0.0048(11) 0.0063(12) 0.0012(11)
C22 0.0215(15) 0.0180(14) 0.0163(14) 0.0012(11) 0.0048(12) 0.0035(12)
C21 0.0194(14) 0.0137(14) 0.0172(14) -0.0010(11) 0.0068(12) 0.0031(11)
C28 0.0248(16) 0.0140(14) 0.0213(15) 0.0024(12) 0.0040(13) -0.0025(12)
C27 0.0240(16) 0.0222(15) 0.0204(15) -0.0019(12) 0.0029(13) -0.0017(12)
C26 0.0240(16) 0.0164(14) 0.0201(15) 0.0034(11) 0.0031(12) -0.0016(12)
C29 0.0213(15) 0.0190(15) 0.0208(15) -0.0015(12) 0.0055(12) -0.0007(12)
B1 0.0216(17) 0.0075(14) 0.0223(17) -0.0019(12) 0.0073(14) 0.0030(12)
N1 0.0162(12) 0.0147(11) 0.0190(12) 0.0002(9) 0.0027(10) 0.0005(9)
O1 0.0199(10) 0.0155(10) 0.0317(12) -0.0047(8) 0.0096(9) -0.0021(8)
O2 0.0204(11) 0.0257(11) 0.0289(12) -0.0053(9) -0.0008(9) -0.0021(9)
O3 0.0276(11) 0.0154(10) 0.0333(12) 0.0042(9) 0.0086(10) 0.0000(9)
F1 0.0276(9) 0.0274(9) 0.0313(10) -0.0060(8) 0.0145(8) -0.0009(8)
F2 0.0373(11) 0.0205(9) 0.0307(10) 0.0042(7) 0.0121(8) -0.0039(8)
F3 0.0205(9) 0.0385(10) 0.0238(9) -0.0070(8) 0.0028(7) -0.0082(8)
S2 0.0158(3) 0.0129(3) 0.0235(4) -0.0017(3) 0.0042(3) -0.0017(3)
Ag1 0.01898(12) 0.01552(12) 0.01789(12) -0.00008(9) 0.00280(8) 0.00347(9)

loop_
_atom_type_symbol
_atom_type_description
_atom_type_scat_dispersion_real
_atom_type_scat_dispersion_imag
_atom_type_scat_source
C C 0.0033 0.0016 'International Tables Vol C Tables 4.2.6.8 and 6.1.1.4'
H H 0.0000 0.0000 'International Tables Vol C Tables 4.2.6.8 and 6.1.1.4'
B B 0.0013 0.0007 'International Tables Vol C Tables 4.2.6.8 and 6.1.1.4'
N N 0.0061 0.0033 'International Tables Vol C Tables 4.2.6.8 and 6.1.1.4'
O O 0.0106 0.0060 'International Tables Vol C Tables 4.2.6.8 and 6.1.1.4'
F F 0.0171 0.0103 'International Tables Vol C Tables 4.2.6.8 and 6.1.1.4'
S S 0.1246 0.1234 'International Tables Vol C Tables 4.2.6.8 and 6.1.1.4'
Ag Ag -0.8971 1.1015 'International Tables Vol C Tables 4.2.6.8 and 6.1.1.4'
Cl Cl 0.1484 0.1585 'International Tables Vol C Tables 4.2.6.8 and 6.1.1.4'

loop_
_geom_angle_atom_site_label_1
_geom_angle_atom_site_label_2
_geom_angle_atom_site_label_3
_geom_angle
_geom_angle_site_symmetry_1
_geom_angle_site_symmetry_3
Cl2 C30 Cl1 109.8(3) . .
Cl2 C30 H30A 109.7 . .
Cl1 C30 H30A 109.7 . .
Cl2 C30 H30B 109.7 . .
Cl1 C30 H30B 109.7 . .
H30A C30 H30B 108.2 . .
Cl4 C31 Cl3 99.1(11) . .
N1 C2 C3 123.9(3) . .
N1 C2 H2 118.0 . .
C3 C2 H2 118.0 . .
C4 C3 C2 118.7(3) . .
C4 C3 H3 120.7 . .
C2 C3 H3 120.7 . .
C3 C4 C10 119.8(3) . .
C3 C4 H4 120.1 . .
C10 C4 H4 120.1 . .
C6 C5 C10 120.4(3) . .
C6 C5 H5 119.8 . .
C10 C5 H5 119.8 . .
C5 C6 C7 119.5(3) . .
C5 C6 H6 120.2 . .
C7 C6 H6 120.2 . .
C8 C7 C6 123.4(3) . .
C8 C7 H7 118.3 . .
C6 C7 H7 118.3 . .
C7 C8 C9 116.5(2) . .
C7 C8 B1 114.9(2) . .
C9 C8 B1 128.6(2) . .
N1 C9 C10 120.2(2) . .
N1 C9 C8 119.5(2) . .
C10 C9 C8 120.2(2) . .
C4 C10 C5 121.5(3) . .
C4 C10 C9 118.7(3) . .
C5 C10 C9 119.8(3) . .
C16 C11 C12 118.3(3) . .
C16 C11 B1 120.5(3) . .
C12 C11 B1 121.3(3) . .
C13 C12 C11 119.4(3) . .
C13 C12 C17 118.4(3) . .
C11 C12 C17 122.2(3) . .
C14 C13 C12 122.2(3) . .
C14 C13 H13 118.9 . .
C12 C13 H13 118.9 . .
C15 C14 C13 117.7(3) . .
C15 C14 C18 121.2(3) . .
C13 C14 C18 121.1(3) . .
C16 C15 C14 122.4(3) . .
C16 C15 H15 118.8 . .
C14 C15 H15 118.8 . .
C15 C16 C11 120.0(3) . .
C15 C16 C19 119.1(3) . .
C11 C16 C19 120.9(3) . .
C12 C17 H17A 109.5 . .
C12 C17 H17B 109.5 . .
H17A C17 H17B 109.5 . .
C12 C17 H17C 109.5 . .
H17A C17 H17C 109.5 . .
H17B C17 H17C 109.5 . .
C14 C18 H18A 109.5 . .
C14 C18 H18B 109.5 . .
H18A C18 H18B 109.5 . .
C14 C18 H18C 109.5 . .
H18A C18 H18C 109.5 . .
H18B C18 H18C 109.5 . .
C16 C19 H19A 109.5 . .
C16 C19 H19B 109.5 . .
H19A C19 H19B 109.5 . .
C16 C19 H19C 109.5 . .
H19A C19 H19C 109.5 . .
H19B C19 H19C 109.5 . .
C21 C20 C25 117.7(2) . .
C21 C20 B1 121.3(2) . .
C25 C20 B1 120.2(2) . .
C21 C20 Ag1 82.62(16) . .
C25 C20 Ag1 104.10(17) . .
B1 C20 Ag1 92.57(16) . .
C24 C25 C20 119.7(3) . .
C24 C25 C28 118.0(2) . .
C20 C25 C28 122.3(2) . .
C25 C24 C23 122.7(3) . .
C25 C24 H24 118.7 . .
C23 C24 H24 118.7 . .
C22 C23 C24 117.8(3) . .
C22 C23 C27 120.8(3) . .
C24 C23 C27 121.3(3) . .
C23 C22 C21 122.4(3) . .
C23 C22 H22 118.8 . .
C21 C22 H22 118.8 . .
C22 C21 C20 119.6(3) . .
C22 C21 C26 117.0(2) . .
C20 C21 C26 123.3(2) . .
C22 C21 Ag1 111.89(18) . .
C20 C21 Ag1 64.32(14) . .
C26 C21 Ag1 97.68(17) . .
C25 C28 H28A 109.5 . .
C25 C28 H28B 109.5 . .
H28A C28 H28B 109.5 . .
C25 C28 H28C 109.5 . .
H28A C28 H28C 109.5 . .
H28B C28 H28C 109.5 . .
C23 C27 H27A 109.5 . .
C23 C27 H27B 109.5 . .
H27A C27 H27B 109.5 . .
C23 C27 H27C 109.5 . .
H27A C27 H27C 109.5 . .
H27B C27 H27C 109.5 . .
C21 C26 H26A 109.5 . .
C21 C26 H26B 109.5 . .
H26A C26 H26B 109.5 . .
C21 C26 H26C 109.5 . .
H26A C26 H26C 109.5 . .
H26B C26 H26C 109.5 . .
F2 C29 F1 108.2(2) . .
F2 C29 F3 107.8(2) . .
F1 C29 F3 107.7(2) . .
F2 C29 S2 111.24(19) . .
F1 C29 S2 110.58(19) . .
F3 C29 S2 111.23(19) . .
C8 B1 C11 115.1(2) . .
C8 B1 C20 125.3(3) . .
C11 B1 C20 119.2(2) . .
C2 N1 C9 118.5(2) . .
C2 N1 Ag1 117.42(18) . .
C9 N1 Ag1 123.60(18) . .
S2 O1 Ag1 125.49(11) . .
S2 O3 Ag1 139.95(12) . 3_656
O2 S2 O3 115.98(12) . .
O2 S2 O1 115.22(12) . .
O3 S2 O1 113.47(12) . .
O2 S2 C29 103.93(13) . .
O3 S2 C29 102.99(13) . .
O1 S2 C29 102.89(12) . .
N1 Ag1 O1 114.87(8) . .
N1 Ag1 C20 97.42(9) . .
O1 Ag1 C20 128.07(8) . .
N1 Ag1 O3 94.43(7) . 3_656
O1 Ag1 O3 92.07(7) . 3_656
C20 Ag1 O3 126.22(8) . 3_656
N1 Ag1 C21 128.44(8) . .
O1 Ag1 C21 111.06(8) . .
C20 Ag1 C21 33.06(9) . .
O3 Ag1 C21 106.21(8) 3_656 .

loop_
_geom_bond_atom_site_label_1
_geom_bond_atom_site_label_2
_geom_bond_distance
_geom_bond_site_symmetry_2
Cl1 C30 1.775(6) .
C30 Cl2 1.770(5) .
C30 H30A 0.9900 .
C30 H30B 0.9900 .
Cl3 C31 1.766(17) .
C31 Cl4 1.75(2) .
C2 N1 1.327(4) .
C2 C3 1.399(4) .
C2 H2 0.9500 .
C3 C4 1.357(4) .
C3 H3 0.9500 .
C4 C10 1.407(4) .
C4 H4 0.9500 .
C5 C6 1.361(4) .
C5 C10 1.408(4) .
C5 H5 0.9500 .
C6 C7 1.408(4) .
C6 H6 0.9500 .
C7 C8 1.388(4) .
C7 H7 0.9500 .
C8 C9 1.431(4) .
C8 B1 1.572(4) .
C9 N1 1.379(3) .
C9 C10 1.422(4) .
C11 C16 1.416(4) .
C11 C12 1.418(4) .
C11 B1 1.572(4) .
C12 C13 1.393(4) .
C12 C17 1.510(4) .
C13 C14 1.390(5) .
C13 H13 0.9500 .
C14 C15 1.386(5) .
C14 C18 1.500(5) .
C15 C16 1.382(4) .
C15 H15 0.9500 .
C16 C19 1.514(4) .
C17 H17A 0.9800 .
C17 H17B 0.9800 .
C17 H17C 0.9800 .
C18 H18A 0.9800 .
C18 H18B 0.9800 .
C18 H18C 0.9800 .
C19 H19A 0.9800 .
C19 H19B 0.9800 .
C19 H19C 0.9800 .
C20 C21 1.428(4) .
C20 C25 1.438(4) .
C20 B1 1.587(4) .
C20 Ag1 2.359(3) .
C25 C24 1.380(4) .
C25 C28 1.505(4) .
C24 C23 1.396(4) .
C24 H24 0.9500 .
C23 C22 1.384(4) .
C23 C27 1.509(4) .
C22 C21 1.398(4) .
C22 H22 0.9500 .
C21 C26 1.512(4) .
C21 Ag1 2.596(3) .
C28 H28A 0.9800 .
C28 H28B 0.9800 .
C28 H28C 0.9800 .
C27 H27A 0.9800 .
C27 H27B 0.9800 .
C27 H27C 0.9800 .
C26 H26A 0.9800 .
C26 H26B 0.9800 .
C26 H26C 0.9800 .
C29 F2 1.328(3) .
C29 F1 1.332(3) .
C29 F3 1.336(3) .
C29 S2 1.826(3) .
N1 Ag1 2.266(2) .
O1 S2 1.453(2) .
O1 Ag1 2.339(2) .
O2 S2 1.433(2) .
O3 S2 1.444(2) .
O3 Ag1 2.4264(19) 3_656
Ag1 O3 2.426(2) 3_656
